data_4035547
loop_
_publ_author_name
'Chen, Long'
'Wu, Lianlian'
'Duan, Weijie'
'Wang, Tao'
'Li, Letian'
'Zhang, Keke'
'Zhu, Jingmei'
'Peng, Zhi'
'Xiong, Fei'

_publ_section_title
;
 Photoredox-Catalyzed Cascade Radical Cyclization of Ester Arylpropiolates
 with CF<sub>3</sub>SO<sub>2</sub>Cl To Construct 3-Trifluoromethyl
 Coumarin Derivatives.
;
_journal_issue 15
_journal_name_full 'The Journal of organic chemistry'
_journal_page_first 8607
_journal_page_last 8614
_journal_paper_doi 10.1021/acs.joc.8b00581
_journal_volume 83
_journal_year 2018
_chemical_formula_moiety 'C17 H11 F3 O2'
_chemical_formula_sum 'C17 H11 F3 O2'
_chemical_formula_weight 304.26
_space_group_crystal_system orthorhombic
_space_group_IT_number 61
_space_group_name_Hall '-P 2ac 2ab'
_space_group_name_H-M_alt 'P b c a'
_atom_sites_solution_hydrogens geom
_atom_sites_solution_primary direct
_audit_creation_date 2017-04-22
_audit_creation_method
;
Olex2 1.2
(compiled 2017.03.28 svn.r3405 for OlexSys, GUI svn.r5335)
;
_cell_angle_alpha 90
_cell_angle_beta 90
_cell_angle_gamma 90
_cell_formula_units_Z 8
_cell_length_a 17.9614(10)
_cell_length_b 8.0269(5)
_cell_length_c 19.3808(10)
_cell_measurement_reflns_used 5691
_cell_measurement_temperature 293(2)
_cell_measurement_theta_max 26.8480
_cell_measurement_theta_min 3.9760
_cell_volume 2794.2(3)
_computing_cell_refinement 'CrysAlisPro 1.171.38.41 (Rigaku OD, 2015)'
_computing_data_collection 'CrysAlisPro 1.171.38.41 (Rigaku OD, 2015)'
_computing_data_reduction 'CrysAlisPro 1.171.38.41 (Rigaku OD, 2015)'
_computing_molecular_graphics 'Olex2 (Dolomanov et al., 2009)'
_computing_publication_material 'Olex2 (Dolomanov et al., 2009)'
_computing_structure_refinement 'ShelXL (Sheldrick, 2015)'
_computing_structure_solution 'SIR2004 (Burla et al., 2007)'
_diffrn_ambient_temperature 293(2)
_diffrn_detector 'CCD plate'
_diffrn_detector_area_resol_mean 8.0353
_diffrn_detector_type EosS2
_diffrn_measured_fraction_theta_full 0.998
_diffrn_measured_fraction_theta_max 0.916
_diffrn_measurement_details
;
List of Runs (angles in degrees, time in seconds):

  # Type    Start    End  Width  t~exp~   \w     \q     \k     \f   Frames
--------------------------------------------------------------------------
  1  \w    -20.00  56.00   1.00    7.84    --   16.85 -99.00 150.00   76
  2  \w    -10.00  84.00   1.00    7.84    --   16.85  77.00 -90.00   94
  3  \w    -51.00  44.00   1.00    7.84    --   16.85 -77.00   0.00   95
  4  \w      0.00  65.00   1.00    7.84    --   16.85  57.00 120.00   65
;
_diffrn_measurement_device 'four-circle diffractometer'
_diffrn_measurement_device_type 'SuperNova, Single source at offset, EosS2'
_diffrn_measurement_method '\w scans'
_diffrn_orient_matrix_type 'CrysAlisPro convention (1999,Acta A55,543-557)'
_diffrn_orient_matrix_UB_11 0.0017307000
_diffrn_orient_matrix_UB_12 -0.0175067000
_diffrn_orient_matrix_UB_13 0.0358638000
_diffrn_orient_matrix_UB_21 0.0393022000
_diffrn_orient_matrix_UB_22 0.0071410000
_diffrn_orient_matrix_UB_23 -0.0010129000
_diffrn_orient_matrix_UB_31 -0.0029106000
_diffrn_orient_matrix_UB_32 0.0863508000
_diffrn_orient_matrix_UB_33 0.0073650000
_diffrn_radiation_monochromator mirror
_diffrn_radiation_probe x-ray
_diffrn_radiation_type MoK\a
_diffrn_radiation_wavelength 0.71073
_diffrn_reflns_av_R_equivalents 0.0293
_diffrn_reflns_av_unetI/netI 0.0250
_diffrn_reflns_Laue_measured_fraction_full 0.998
_diffrn_reflns_Laue_measured_fraction_max 0.916
_diffrn_reflns_limit_h_max 24
_diffrn_reflns_limit_h_min -24
_diffrn_reflns_limit_k_max 10
_diffrn_reflns_limit_k_min -10
_diffrn_reflns_limit_l_max 25
_diffrn_reflns_limit_l_min -22
_diffrn_reflns_number 19517
_diffrn_reflns_point_group_measured_fraction_full 0.998
_diffrn_reflns_point_group_measured_fraction_max 0.916
_diffrn_reflns_theta_full 25.242
_diffrn_reflns_theta_max 29.382
_diffrn_reflns_theta_min 3.404
_diffrn_source 'micro-focus sealed X-ray tube'
_diffrn_source_type 'SuperNova (Mo) X-ray Source'
_exptl_absorpt_coefficient_mu 0.121
_exptl_absorpt_correction_T_max 1.00000
_exptl_absorpt_correction_T_min 0.43505
_exptl_absorpt_correction_type multi-scan
_exptl_absorpt_process_details
;
CrysAlisPro 1.171.38.41 (Rigaku Oxford Diffraction, 2015)
Empirical absorption correction using spherical harmonics,
 implemented in SCALE3 ABSPACK scaling algorithm.
;
_exptl_crystal_colour colorless
_exptl_crystal_density_diffrn 1.447
_exptl_crystal_description block
_exptl_crystal_F_000 1248
_exptl_crystal_size_max 0.1
_exptl_crystal_size_mid 0.09
_exptl_crystal_size_min 0.06
_refine_diff_density_max 0.240
_refine_diff_density_min -0.289
_refine_diff_density_rms 0.043
_refine_ls_extinction_method none
_refine_ls_goodness_of_fit_ref 1.038
_refine_ls_hydrogen_treatment constr
_refine_ls_matrix_type full
_refine_ls_number_parameters 200
_refine_ls_number_reflns 3530
_refine_ls_number_restraints 0
_refine_ls_restrained_S_all 1.038
_refine_ls_R_factor_all 0.0891
_refine_ls_R_factor_gt 0.0637
_refine_ls_shift/su_max 0.000
_refine_ls_shift/su_mean 0.000
_refine_ls_structure_factor_coef Fsqd
_refine_ls_weighting_details 'w=1/[\s^2^(Fo^2^)+(0.0760P)^2^+1.4820P] where P=(Fo^2^+2Fc^2^)/3'
_refine_ls_weighting_scheme calc
_refine_ls_wR_factor_gt 0.1626
_refine_ls_wR_factor_ref 0.1783
_reflns_Friedel_coverage 0.000
_reflns_number_gt 2557
_reflns_number_total 3530
_reflns_threshold_expression 'I > 2\s(I)'
_cod_data_source_file jo8b00581_si_004.cif
_cod_data_source_block cl20170410-1
_cod_database_code 4035547
_shelxl_version_number 2014-1
_shelx_space_group_comment
;
The symmetry employed for this shelxl refinement is uniquely defined
by the following loop, which should always be used as a source of
symmetry information in preference to the above space-group names.
They are only intended as comments.
;
_reflns_odcompleteness_completeness 99.60
_reflns_odcompleteness_iscentric 1
_reflns_odcompleteness_theta 26.32
_olex2_refinement_description
;
1. Fixed Uiso
 At 1.2 times of:
  All C(H) groups
 At 1.5 times of:
  All C(H,H,H) groups
2.a Aromatic/amide H refined with riding coordinates:
 C16(H16), C14(H14), C10(H10), C13(H13), C3(H3), C12(H12), C11(H11), C2(H2)
2.b Idealised Me refined as rotating group:
 C1(H1A,H1B,H1C)
;
_olex2_submission_special_instructions 'No special instructions were received'
_oxdiff_exptl_absorpt_empirical_details
;
Empirical correction (ABSPACK) includes:
- Absorption correction using spherical harmonics
- Frame scaling
;
_oxdiff_exptl_absorpt_empirical_full_max 2.046
_oxdiff_exptl_absorpt_empirical_full_min 0.577

loop_
_space_group_symop_operation_xyz
'x, y, z'
'-x+1/2, -y, z+1/2'
'-x, y+1/2, -z+1/2'
'x+1/2, -y+1/2, -z'
'-x, -y, -z'
'x-1/2, y, -z-1/2'
'x, -y-1/2, z-1/2'
'-x-1/2, y-1/2, z'

loop_
_atom_site_label
_atom_site_type_symbol
_atom_site_fract_x
_atom_site_fract_y
_atom_site_fract_z
_atom_site_U_iso_or_equiv
_atom_site_adp_type
_atom_site_occupancy
_atom_site_site_symmetry_order
_atom_site_calc_flag
_atom_site_refinement_flags_posn
O1 O 0.51403(9) 0.8006(2) 0.50206(7) 0.0530(4) Uani 1 1 d .
O2 O 0.62205(11) 0.9274(2) 0.50700(9) 0.0691(5) Uani 1 1 d .
F3 F 0.67230(12) 0.8232(3) 0.30544(9) 0.1142(9) Uani 1 1 d .
F1 F 0.66620(12) 1.0172(2) 0.37733(12) 0.1068(7) Uani 1 1 d .
F2 F 0.72609(9) 0.7990(3) 0.40189(12) 0.1109(8) Uani 1 1 d .
C9 C 0.56846(10) 0.5877(3) 0.30436(9) 0.0384(4) Uani 1 1 d .
C15 C 0.48133(10) 0.6223(2) 0.40633(9) 0.0367(4) Uani 1 1 d .
C8 C 0.55046(11) 0.6682(2) 0.37225(9) 0.0377(4) Uani 1 1 d .
C16 C 0.42861(11) 0.5134(3) 0.37824(10) 0.0425(5) Uani 1 1 d .
H16 H 0.4391 0.4607 0.3366 0.051 Uiso 1 1 calc R
C14 C 0.53094(13) 0.6331(3) 0.24473(10) 0.0477(5) Uani 1 1 d .
H14 H 0.4926 0.7110 0.2467 0.057 Uiso 1 1 calc R
C6 C 0.59563(11) 0.7811(3) 0.40343(10) 0.0440(5) Uani 1 1 d .
C4 C 0.46493(12) 0.6957(3) 0.46970(10) 0.0435(5) Uani 1 1 d .
C5 C 0.58078(13) 0.8429(3) 0.47306(11) 0.0491(5) Uani 1 1 d .
C10 C 0.62338(12) 0.4683(3) 0.30118(11) 0.0484(5) Uani 1 1 d .
H10 H 0.6480 0.4358 0.3412 0.058 Uiso 1 1 calc R
C13 C 0.55082(14) 0.5620(3) 0.18224(11) 0.0545(6) Uani 1 1 d .
H13 H 0.5261 0.5936 0.1421 0.065 Uiso 1 1 calc R
C17 C 0.36168(11) 0.4819(3) 0.41042(12) 0.0478(5) Uani 1 1 d .
C3 C 0.39837(14) 0.6662(3) 0.50281(11) 0.0554(6) Uani 1 1 d .
H3 H 0.3880 0.7174 0.5448 0.066 Uiso 1 1 calc R
C12 C 0.60665(13) 0.4452(3) 0.17893(11) 0.0544(6) Uani 1 1 d .
H12 H 0.6204 0.3996 0.1367 0.065 Uiso 1 1 calc R
C11 C 0.64207(13) 0.3963(3) 0.23840(12) 0.0579(6) Uani 1 1 d .
H11 H 0.6787 0.3145 0.2366 0.069 Uiso 1 1 calc R
C2 C 0.34770(13) 0.5606(3) 0.47320(13) 0.0565(6) Uani 1 1 d .
H2 H 0.3028 0.5408 0.4956 0.068 Uiso 1 1 calc R
C7 C 0.66458(15) 0.8532(4) 0.37142(14) 0.0640(7) Uani 1 1 d .
C1 C 0.30496(14) 0.3672(4) 0.37909(15) 0.0711(8) Uani 1 1 d .
H1A H 0.3057 0.3787 0.3298 0.107 Uiso 1 1 calc GR
H1B H 0.2564 0.3953 0.3961 0.107 Uiso 1 1 calc GR
H1C H 0.3165 0.2542 0.3913 0.107 Uiso 1 1 calc GR

loop_
_atom_site_aniso_label
_atom_site_aniso_U_11
_atom_site_aniso_U_22
_atom_site_aniso_U_33
_atom_site_aniso_U_23
_atom_site_aniso_U_13
_atom_site_aniso_U_12
O1 0.0687(10) 0.0584(9) 0.0319(7) -0.0073(6) 0.0033(7) 0.0006(8)
O2 0.0818(12) 0.0724(12) 0.0530(10) -0.0200(9) -0.0128(9) -0.0094(10)
F3 0.1176(15) 0.157(2) 0.0678(11) -0.0374(11) 0.0407(10) -0.0864(15)
F1 0.1267(17) 0.0718(12) 0.1218(17) -0.0126(11) 0.0374(13) -0.0418(11)
F2 0.0489(9) 0.145(2) 0.1383(17) -0.0044(15) -0.0020(10) -0.0079(11)
C9 0.0363(9) 0.0482(11) 0.0306(9) -0.0028(8) 0.0029(7) -0.0052(8)
C15 0.0408(10) 0.0413(10) 0.0279(9) 0.0052(7) 0.0015(7) 0.0077(8)
C8 0.0408(9) 0.0426(10) 0.0296(9) 0.0015(7) -0.0013(7) 0.0031(8)
C16 0.0422(10) 0.0487(12) 0.0366(10) 0.0010(8) 0.0025(8) 0.0065(9)
C14 0.0489(11) 0.0589(13) 0.0354(10) 0.0012(9) -0.0008(9) 0.0022(10)
C6 0.0478(11) 0.0481(12) 0.0361(10) -0.0014(9) -0.0016(8) -0.0024(9)
C4 0.0543(12) 0.0440(11) 0.0322(10) 0.0041(8) 0.0017(9) 0.0071(9)
C5 0.0588(13) 0.0485(12) 0.0401(11) -0.0033(9) -0.0065(10) 0.0029(10)
C10 0.0391(10) 0.0673(15) 0.0388(11) -0.0026(10) 0.0029(8) 0.0040(10)
C13 0.0605(14) 0.0722(16) 0.0307(10) -0.0025(10) -0.0020(9) -0.0136(12)
C17 0.0392(10) 0.0527(13) 0.0515(13) 0.0090(10) 0.0024(9) 0.0058(9)
C3 0.0684(15) 0.0587(14) 0.0390(11) 0.0018(10) 0.0188(10) 0.0086(12)
C12 0.0544(13) 0.0669(15) 0.0419(12) -0.0171(10) 0.0154(10) -0.0164(12)
C11 0.0474(12) 0.0704(16) 0.0558(14) -0.0136(12) 0.0132(10) 0.0032(11)
C2 0.0508(12) 0.0615(15) 0.0572(14) 0.0101(11) 0.0198(11) 0.0062(11)
C7 0.0602(15) 0.0729(18) 0.0590(15) -0.0167(13) 0.0037(12) -0.0205(13)
C1 0.0441(13) 0.090(2) 0.0795(19) -0.0035(15) 0.0033(12) -0.0107(13)

loop_
_atom_type_symbol
_atom_type_description
_atom_type_scat_dispersion_real
_atom_type_scat_dispersion_imag
_atom_type_scat_source
C C 0.0033 0.0016 'International Tables Vol C Tables 4.2.6.8 and 6.1.1.4'
H H 0.0000 0.0000 'International Tables Vol C Tables 4.2.6.8 and 6.1.1.4'
F F 0.0171 0.0103 'International Tables Vol C Tables 4.2.6.8 and 6.1.1.4'
O O 0.0106 0.0060 'International Tables Vol C Tables 4.2.6.8 and 6.1.1.4'

loop_
_geom_angle_atom_site_label_1
_geom_angle_atom_site_label_2
_geom_angle_atom_site_label_3
_geom_angle
C4 O1 C5 121.92(16)
C14 C9 C8 120.83(18)
C10 C9 C8 119.56(17)
C10 C9 C14 119.60(18)
C16 C15 C8 124.03(17)
C4 C15 C8 118.29(18)
C4 C15 C16 117.64(18)
C15 C8 C9 118.23(17)
C6 C8 C9 123.27(18)
C6 C8 C15 118.50(17)
C15 C16 H16 119.0
C17 C16 C15 121.95(19)
C17 C16 H16 119.0
C9 C14 H14 120.2
C13 C14 C9 119.6(2)
C13 C14 H14 120.2
C8 C6 C5 121.88(19)
C8 C6 C7 124.47(19)
C5 C6 C7 113.65(19)
O1 C4 C15 121.78(18)
O1 C4 C3 116.78(19)
C3 C4 C15 121.4(2)
O1 C5 C6 117.06(18)
O2 C5 O1 117.2(2)
O2 C5 C6 125.8(2)
C9 C10 H10 119.9
C9 C10 C11 120.2(2)
C11 C10 H10 119.9
C14 C13 H13 119.7
C12 C13 C14 120.7(2)
C12 C13 H13 119.7
C16 C17 C2 118.0(2)
C16 C17 C1 121.4(2)
C2 C17 C1 120.6(2)
C4 C3 H3 120.4
C2 C3 C4 119.2(2)
C2 C3 H3 120.4
C13 C12 H12 120.2
C11 C12 C13 119.6(2)
C11 C12 H12 120.2
C10 C11 H11 119.9
C12 C11 C10 120.3(2)
C12 C11 H11 119.9
C17 C2 H2 119.1
C3 C2 C17 121.8(2)
C3 C2 H2 119.1
F3 C7 F1 105.4(3)
F3 C7 F2 106.6(3)
F3 C7 C6 114.9(2)
F1 C7 C6 111.5(2)
F2 C7 F1 105.6(2)
F2 C7 C6 112.1(2)
C17 C1 H1A 109.5
C17 C1 H1B 109.5
C17 C1 H1C 109.5
H1A C1 H1B 109.5
H1A C1 H1C 109.5
H1B C1 H1C 109.5

loop_
_geom_bond_atom_site_label_1
_geom_bond_atom_site_label_2
_geom_bond_distance
O1 C4 1.371(3)
O1 C5 1.367(3)
O2 C5 1.201(3)
F3 C7 1.309(3)
F1 C7 1.322(3)
F2 C7 1.326(3)
C9 C8 1.501(3)
C9 C14 1.387(3)
C9 C10 1.377(3)
C15 C8 1.454(3)
C15 C16 1.399(3)
C15 C4 1.394(3)
C8 C6 1.358(3)
C16 H16 0.9300
C16 C17 1.378(3)
C14 H14 0.9300
C14 C13 1.386(3)
C6 C5 1.462(3)
C6 C7 1.501(3)
C4 C3 1.377(3)
C10 H10 0.9300
C10 C11 1.388(3)
C13 H13 0.9300
C13 C12 1.374(4)
C17 C2 1.394(3)
C17 C1 1.501(3)
C3 H3 0.9300
C3 C2 1.370(4)
C12 H12 0.9300
C12 C11 1.374(4)
C11 H11 0.9300
C2 H2 0.9300
C1 H1A 0.9600
C1 H1B 0.9600
C1 H1C 0.9600
